data_7161065
loop_
_publ_author_name
'Shi, Haoliang'
'Qu, Huorong'
'Wang, Xinyan'
'Wei, Jinlian'
'Wu, Shanchao'
'Zhang, Yongqiang'

_publ_section_title
;
 PyfSeTs as a novel and photosensitive reagent for green light-induced
 arene C-H selenenylation: a versatile strategy for the synthesis of aryl
 selenides.
;
_journal_issue 14
_journal_name_full 'Organic &amp; biomolecular chemistry'
_journal_page_first 2923
_journal_page_last 2931
_journal_paper_doi 10.1039/d6ob00102e
_journal_volume 24
_journal_year 2026
_chemical_formula_moiety 'C10 F8 N2 Se2'
_chemical_formula_sum 'C10 F8 N2 Se2'
_chemical_formula_weight 458.04
_space_group_crystal_system monoclinic
_space_group_IT_number 14
_space_group_name_Hall '-P 2yn'
_space_group_name_H-M_alt 'P 1 21/n 1'
_atom_sites_solution_primary dual
_audit_creation_date 2024-01-21
_audit_creation_method
;
Olex2 1.5
(compiled 2023.08.24 svn.re1ec1418 for OlexSys, GUI svn.r6817)
;
_audit_update_record
;
2025-07-07 deposited with the CCDC.	2026-03-11 downloaded from the CCDC.
;
_cell_angle_alpha 90
_cell_angle_beta 96.043(3)
_cell_angle_gamma 90
_cell_formula_units_Z 8
_cell_length_a 9.8337(4)
_cell_length_b 11.1932(5)
_cell_length_c 24.2439(12)
_cell_measurement_reflns_used 2494
_cell_measurement_temperature 293.00
_cell_measurement_theta_max 53.163
_cell_measurement_theta_min 3.668
_cell_volume 2653.7(2)
_computing_cell_refinement 'SAINT V8.40B (?, 2016)'
_computing_data_reduction 'SAINT V8.40B (?, 2016)'
_computing_molecular_graphics 'Olex2 1.5 (Dolomanov et al., 2009)'
_computing_publication_material 'Olex2 1.5 (Dolomanov et al., 2009)'
_computing_structure_refinement 'SHELXL 2018/3 (Sheldrick, 2015)'
_computing_structure_solution 'SHELXT 2018/2 (Sheldrick, 2018)'
_diffrn_ambient_temperature 293.00
_diffrn_measured_fraction_theta_full 0.981
_diffrn_measured_fraction_theta_max 0.976
_diffrn_measurement_device_type 'Bruker APEX-II CCD'
_diffrn_measurement_method '\f and \w scans'
_diffrn_radiation_type CuK\a
_diffrn_radiation_wavelength 1.54178
_diffrn_reflns_av_R_equivalents 0.0635
_diffrn_reflns_av_unetI/netI 0.0427
_diffrn_reflns_Laue_measured_fraction_full 0.981
_diffrn_reflns_Laue_measured_fraction_max 0.976
_diffrn_reflns_limit_h_max 11
_diffrn_reflns_limit_h_min -11
_diffrn_reflns_limit_k_max 12
_diffrn_reflns_limit_k_min -13
_diffrn_reflns_limit_l_max 28
_diffrn_reflns_limit_l_min -28
_diffrn_reflns_number 40007
_diffrn_reflns_point_group_measured_fraction_full 0.981
_diffrn_reflns_point_group_measured_fraction_max 0.976
_diffrn_reflns_theta_full 67.679
_diffrn_reflns_theta_max 68.512
_diffrn_reflns_theta_min 3.667
_diffrn_source_current 1.2
_diffrn_source_power 0.06
_diffrn_source_voltage 50.0
_exptl_absorpt_coefficient_mu 7.907
_exptl_absorpt_correction_T_max 0.7531
_exptl_absorpt_correction_T_min 0.3483
_exptl_absorpt_correction_type multi-scan
_exptl_absorpt_process_details
;
SADABS-2016/2 (Bruker,2016/2) was used for absorption correction.
wR2(int) was 0.1491 before and 0.0719 after correction.
The Ratio of minimum to maximum transmission is 0.4625.
The \l/2 correction factor is Not present.
;
_exptl_crystal_colour 'clear light yellow'
_exptl_crystal_colour_lustre clear
_exptl_crystal_colour_modifier light
_exptl_crystal_colour_primary yellow
_exptl_crystal_density_diffrn 2.293
_exptl_crystal_description block
_exptl_crystal_F_000 1712
_exptl_crystal_size_max 0.27
_exptl_crystal_size_mid 0.25
_exptl_crystal_size_min 0.22
_refine_diff_density_max 0.908
_refine_diff_density_min -1.068
_refine_diff_density_rms 0.079
_refine_ls_extinction_coef 0.00104(8)
_refine_ls_extinction_expression Fc^*^=kFc[1+0.001xFc^2^\l^3^/sin(2\q)]^-1/4^
_refine_ls_extinction_method 'SHELXL-2018/3 (Sheldrick 2018)'
_refine_ls_goodness_of_fit_ref 1.036
_refine_ls_hydrogen_treatment undef
_refine_ls_matrix_type full
_refine_ls_number_parameters 398
_refine_ls_number_reflns 4768
_refine_ls_number_restraints 0
_refine_ls_restrained_S_all 1.036
_refine_ls_R_factor_all 0.0607
_refine_ls_R_factor_gt 0.0445
_refine_ls_shift/su_max 0.001
_refine_ls_shift/su_mean 0.000
_refine_ls_structure_factor_coef Fsqd
_refine_ls_weighting_details 'w=1/[\s^2^(Fo^2^)+(0.0456P)^2^+4.4490P] where P=(Fo^2^+2Fc^2^)/3'
_refine_ls_weighting_scheme calc
_refine_ls_wR_factor_gt 0.1065
_refine_ls_wR_factor_ref 0.1107
_reflns_Friedel_coverage 0.000
_reflns_number_gt 4224
_reflns_number_total 4768
_reflns_threshold_expression 'I > 2\s(I)'
_cod_data_source_file d6ob00102e2.cif
_cod_data_source_block shl_y20210103_04_38_0m
_cod_depositor_comments 'Adding full bibliography for 7161064--7161066.cif.'
_cod_database_code 7161065
_shelx_shelxl_version_number 2018/3
_shelx_space_group_comment
;
The symmetry employed for this shelxl refinement is uniquely defined
by the following loop, which should always be used as a source of
symmetry information in preference to the above space-group names.
They are only intended as comments.
;
_shelx_estimated_absorpt_t_max 0.275
_shelx_estimated_absorpt_t_min 0.224
_olex2_refinement_description
;
;
_olex2_submission_special_instructions 'No special instructions were received'

loop_
_space_group_symop_operation_xyz
'x, y, z'
'-x+1/2, y+1/2, -z+1/2'
'-x, -y, -z'
'x-1/2, -y-1/2, z-1/2'

loop_
_atom_site_label
_atom_site_type_symbol
_atom_site_fract_x
_atom_site_fract_y
_atom_site_fract_z
_atom_site_U_iso_or_equiv
_atom_site_adp_type
_atom_site_occupancy
_atom_site_site_symmetry_order
_atom_site_calc_flag
_atom_site_refinement_flags_posn
_atom_site_refinement_flags_adp
_atom_site_refinement_flags_occupancy
_atom_site_disorder_assembly
_atom_site_disorder_group
Se01 Se 1.08065(5) 0.34130(5) 0.52640(2) 0.06668(18) Uani 1 1 d . . . . .
Se02 Se 0.95553(5) 0.40998(5) 0.59518(3) 0.0751(2) Uani 1 1 d . . . . .
Se03 Se 0.01733(5) 0.78932(6) 0.62539(2) 0.0799(2) Uani 1 1 d . . . . .
Se04 Se 0.17432(6) 0.63632(6) 0.63922(3) 0.0946(2) Uani 1 1 d . . . . .
F005 F 1.1099(3) 0.0831(3) 0.48775(11) 0.0824(8) Uani 1 1 d . . . . .
F006 F 1.2570(3) 0.3216(3) 0.64307(12) 0.0825(8) Uani 1 1 d . . . . .
F007 F -0.1606(4) 0.6172(3) 0.68722(13) 0.0894(9) Uani 1 1 d . . . . .
F008 F 1.2462(4) -0.0997(3) 0.54022(13) 0.0919(9) Uani 1 1 d . . . . .
F1 F 0.4064(4) 0.6681(3) 0.56589(14) 0.0974(10) Uani 1 1 d . . . . .
F00A F 1.3819(3) 0.1261(3) 0.68863(13) 0.0965(10) Uani 1 1 d . . . . .
F00B F 0.6713(3) 0.5134(3) 0.56592(15) 0.0951(10) Uani 1 1 d . . . . .
F00C F 0.8812(3) 0.1360(3) 0.59105(16) 0.0957(10) Uani 1 1 d . . . . .
N00D N 1.3127(4) 0.0148(4) 0.61383(16) 0.0644(9) Uani 1 1 d . . . . .
F00E F 0.4308(3) 0.3991(4) 0.54705(18) 0.1231(14) Uani 1 1 d . . . . .
F00F F 0.2921(4) 0.7898(4) 0.74096(14) 0.1156(12) Uani 1 1 d . . . . .
F00G F 0.6475(4) 0.7811(4) 0.5899(2) 0.1280(15) Uani 1 1 d . . . . .
F00H F -0.2475(5) 0.6426(4) 0.78765(16) 0.1253(15) Uani 1 1 d . . . . .
F00I F 0.0647(4) 0.9864(3) 0.71646(17) 0.1195(13) Uani 1 1 d . . . . .
F00J F -0.0314(5) 0.9931(4) 0.81631(17) 0.1317(15) Uani 1 1 d . . . . .
C00K C 1.1737(4) 0.2094(4) 0.56386(17) 0.0519(9) Uani 1 1 d . . . . .
F00L F 0.5379(5) 0.8997(5) 0.75562(19) 0.1477(18) Uani 1 1 d . . . . .
F00M F 0.6311(5) 0.0390(4) 0.5699(2) 0.1372(17) Uani 1 1 d . . . . .
C00N C 1.1758(4) 0.1004(4) 0.53824(17) 0.0565(10) Uani 1 1 d . . . . .
C00O C 1.2462(5) 0.0079(4) 0.56468(19) 0.0623(11) Uani 1 1 d . . . . .
C00P C 0.3414(5) 0.7228(4) 0.6528(2) 0.0643(11) Uani 1 1 d . . . . .
N00Q N 0.5328(5) 0.2203(5) 0.5580(2) 0.0897(14) Uani 1 1 d . . . . .
C00R C -0.0426(4) 0.7994(4) 0.69770(17) 0.0588(10) Uani 1 1 d . . . . .
C00S C 0.7862(4) 0.3284(4) 0.57775(17) 0.0567(10) Uani 1 1 d . . . . .
N00T N 0.5897(5) 0.8390(5) 0.6732(3) 0.0953(16) Uani 1 1 d . . . . .
C00U C 1.2467(4) 0.2182(4) 0.61586(17) 0.0567(10) Uani 1 1 d . . . . .
C00V C 1.3124(4) 0.1181(5) 0.63821(19) 0.0636(11) Uani 1 1 d . . . . .
C00W C -0.1226(5) 0.7132(4) 0.71788(18) 0.0626(11) Uani 1 1 d . . . . .
C00X C 0.6676(5) 0.3938(5) 0.5663(2) 0.0675(12) Uani 1 1 d . . . . .
C00Y C -0.0125(5) 0.8964(5) 0.7318(2) 0.0746(13) Uani 1 1 d . . . . .
N00Z N -0.1381(5) 0.8182(5) 0.80115(18) 0.0853(13) Uani 1 1 d . . . . .
C010 C 0.4346(5) 0.7230(4) 0.6144(2) 0.0695(12) Uani 1 1 d . . . . .
C011 C 0.6448(7) 0.1569(5) 0.5689(3) 0.0860(16) Uani 1 1 d . . . . .
C012 C 0.7723(5) 0.2064(4) 0.5791(2) 0.0675(12) Uani 1 1 d . . . . .
C013 C 0.5454(5) 0.3352(6) 0.5574(2) 0.0811(15) Uani 1 1 d . . . . .
C014 C -0.1674(5) 0.7271(5) 0.7687(2) 0.0759(13) Uani 1 1 d . . . . .
C015 C 0.3778(6) 0.7837(5) 0.7017(2) 0.0767(13) Uani 1 1 d . . . . .
C016 C -0.0631(6) 0.9002(5) 0.7827(2) 0.0832(15) Uani 1 1 d . . . . .
C017 C 0.5563(5) 0.7823(5) 0.6272(3) 0.0852(17) Uani 1 1 d . . . . .
C018 C 0.5023(7) 0.8393(6) 0.7088(3) 0.0925(18) Uani 1 1 d . . . . .

loop_
_atom_site_aniso_label
_atom_site_aniso_U_11
_atom_site_aniso_U_22
_atom_site_aniso_U_33
_atom_site_aniso_U_23
_atom_site_aniso_U_13
_atom_site_aniso_U_12
Se01 0.0620(3) 0.0650(3) 0.0728(3) 0.0178(2) 0.0064(2) 0.0066(2)
Se02 0.0609(3) 0.0650(3) 0.0968(4) -0.0294(3) -0.0040(3) 0.0046(2)
Se03 0.0624(3) 0.1238(5) 0.0530(3) 0.0050(3) 0.0036(2) -0.0016(3)
Se04 0.0766(4) 0.0749(4) 0.1360(6) -0.0371(4) 0.0283(4) -0.0169(3)
F005 0.104(2) 0.0824(19) 0.0565(15) -0.0056(13) -0.0129(14) 0.0085(16)
F006 0.089(2) 0.0723(18) 0.0810(18) -0.0178(15) -0.0130(15) -0.0004(14)
F007 0.104(2) 0.0783(19) 0.084(2) -0.0127(16) 0.0043(16) -0.0186(17)
F008 0.129(3) 0.0648(18) 0.0808(19) -0.0072(15) 0.0074(18) 0.0212(17)
F1 0.105(2) 0.100(2) 0.091(2) -0.0168(18) 0.0258(18) 0.0185(18)
F00A 0.095(2) 0.108(2) 0.0774(19) 0.0038(17) -0.0345(16) 0.0083(18)
F00B 0.0781(19) 0.081(2) 0.127(3) 0.0236(19) 0.0157(18) 0.0220(15)
F00C 0.089(2) 0.0644(17) 0.139(3) 0.0017(18) 0.036(2) 0.0142(15)
N00D 0.060(2) 0.065(2) 0.068(2) 0.0120(19) 0.0034(17) 0.0064(17)
F00E 0.0544(18) 0.166(4) 0.149(3) 0.048(3) 0.0066(19) 0.014(2)
F00F 0.128(3) 0.142(3) 0.080(2) -0.022(2) 0.029(2) -0.016(3)
F00G 0.090(2) 0.118(3) 0.187(4) 0.027(3) 0.066(3) 0.015(2)
F00H 0.146(4) 0.143(3) 0.093(2) 0.014(2) 0.042(2) -0.048(3)
F00I 0.130(3) 0.100(3) 0.131(3) -0.011(2) 0.025(2) -0.046(2)
F00J 0.160(4) 0.123(3) 0.113(3) -0.061(3) 0.016(3) -0.016(3)
C00K 0.044(2) 0.056(2) 0.056(2) 0.0042(18) 0.0068(16) -0.0009(16)
F00L 0.146(4) 0.158(4) 0.123(3) -0.027(3) -0.058(3) -0.024(3)
F00M 0.129(3) 0.084(2) 0.211(5) -0.011(3) 0.077(3) -0.038(2)
C00N 0.056(2) 0.066(3) 0.048(2) 0.0039(19) 0.0048(17) 0.0012(19)
C00O 0.069(3) 0.057(3) 0.063(3) 0.003(2) 0.014(2) 0.006(2)
C00P 0.059(3) 0.059(3) 0.075(3) 0.002(2) 0.004(2) 0.005(2)
N00Q 0.069(3) 0.109(4) 0.095(3) 0.000(3) 0.026(2) -0.018(3)
C00R 0.051(2) 0.071(3) 0.053(2) 0.002(2) -0.0033(17) 0.0047(19)
C00S 0.057(2) 0.066(3) 0.049(2) -0.0066(19) 0.0103(17) 0.0031(19)
N00T 0.055(3) 0.086(3) 0.139(5) 0.009(3) -0.016(3) 0.003(2)
C00U 0.051(2) 0.060(3) 0.058(2) -0.003(2) 0.0006(18) -0.0043(18)
C00V 0.050(2) 0.077(3) 0.061(3) 0.009(2) -0.0074(19) -0.002(2)
C00W 0.063(3) 0.067(3) 0.056(2) 0.000(2) -0.0045(19) 0.001(2)
C00X 0.060(3) 0.078(3) 0.065(3) 0.009(2) 0.009(2) 0.004(2)
C00Y 0.069(3) 0.075(3) 0.079(3) -0.003(3) 0.002(2) -0.008(2)
N00Z 0.083(3) 0.112(4) 0.061(2) -0.011(3) 0.010(2) 0.007(3)
C010 0.066(3) 0.060(3) 0.082(3) 0.006(2) 0.007(2) 0.015(2)
C011 0.093(4) 0.076(4) 0.095(4) -0.009(3) 0.039(3) -0.021(3)
C012 0.068(3) 0.067(3) 0.071(3) -0.005(2) 0.024(2) 0.004(2)
C013 0.058(3) 0.114(5) 0.073(3) 0.017(3) 0.017(2) 0.009(3)
C014 0.072(3) 0.093(4) 0.062(3) 0.010(3) 0.006(2) -0.004(3)
C015 0.077(3) 0.079(3) 0.072(3) 0.001(3) -0.001(2) 0.003(3)
C016 0.087(4) 0.085(4) 0.076(3) -0.024(3) 0.001(3) 0.004(3)
C017 0.055(3) 0.079(4) 0.122(5) 0.027(4) 0.016(3) 0.017(3)
C018 0.082(4) 0.088(4) 0.099(4) -0.002(3) -0.029(3) 0.001(3)

loop_
_atom_type_symbol
_atom_type_description
_atom_type_scat_dispersion_real
_atom_type_scat_dispersion_imag
_atom_type_scat_source
C C 0.0181 0.0091 'International Tables Vol C Tables 4.2.6.8 and 6.1.1.4'
F F 0.0727 0.0534 'International Tables Vol C Tables 4.2.6.8 and 6.1.1.4'
N N 0.0311 0.0180 'International Tables Vol C Tables 4.2.6.8 and 6.1.1.4'
Se Se -0.7943 1.1372 'International Tables Vol C Tables 4.2.6.8 and 6.1.1.4'

loop_
_geom_angle_atom_site_label_1
_geom_angle_atom_site_label_2
_geom_angle_atom_site_label_3
_geom_angle
_geom_angle_site_symmetry_1
_geom_angle_site_symmetry_3
_geom_angle_publ_flag
C00K Se01 Se02 100.30(12) . . ?
C00S Se02 Se01 101.54(12) . . ?
C00R Se03 Se04 100.17(13) . . ?
C00P Se04 Se03 101.53(14) . . ?
C00V N00D C00O 116.4(4) . . ?
C00N C00K Se01 120.1(3) . . ?
C00N C00K C00U 116.4(4) . . ?
C00U C00K Se01 123.5(3) . . ?
F005 C00N C00K 121.0(4) . . ?
F005 C00N C00O 119.5(4) . . ?
C00O C00N C00K 119.5(4) . . ?
F008 C00O C00N 119.7(4) . . ?
N00D C00O F008 115.7(4) . . ?
N00D C00O C00N 124.5(4) . . ?
C010 C00P Se04 120.6(4) . . ?
C010 C00P C015 116.7(5) . . ?
C015 C00P Se04 122.6(4) . . ?
C013 N00Q C011 117.4(5) . . ?
C00W C00R Se03 122.1(3) . . ?
C00W C00R C00Y 115.9(4) . . ?
C00Y C00R Se03 121.9(4) . . ?
C00X C00S Se02 119.4(4) . . ?
C012 C00S Se02 123.9(4) . . ?
C012 C00S C00X 116.6(4) . . ?
C018 N00T C017 117.0(5) . . ?
F006 C00U C00K 121.2(4) . . ?
F006 C00U C00V 120.3(4) . . ?
C00V C00U C00K 118.4(4) . . ?
F00A C00V C00U 118.6(4) . . ?
N00D C00V F00A 116.7(4) . . ?
N00D C00V C00U 124.7(4) . . ?
F007 C00W C00R 120.3(4) . . ?
F007 C00W C014 119.9(5) . . ?
C014 C00W C00R 119.8(5) . . ?
F00B C00X C00S 120.6(4) . . ?
F00B C00X C013 120.2(5) . . ?
C013 C00X C00S 119.2(5) . . ?
F00I C00Y C00R 121.3(5) . . ?
F00I C00Y C016 119.6(5) . . ?
C00R C00Y C016 119.1(5) . . ?
C016 N00Z C014 116.6(5) . . ?
F1 C010 C00P 120.4(5) . . ?
F1 C010 C017 121.3(5) . . ?
C00P C010 C017 118.3(5) . . ?
F00M C011 C012 119.5(6) . . ?
N00Q C011 F00M 117.1(6) . . ?
N00Q C011 C012 123.4(5) . . ?
F00C C012 C00S 120.8(4) . . ?
F00C C012 C011 119.9(5) . . ?
C011 C012 C00S 119.3(5) . . ?
F00E C013 C00X 118.9(6) . . ?
N00Q C013 F00E 117.1(5) . . ?
N00Q C013 C00X 124.1(5) . . ?
F00H C014 C00W 119.1(5) . . ?
N00Z C014 F00H 116.5(5) . . ?
N00Z C014 C00W 124.4(5) . . ?
F00F C015 C00P 120.7(5) . . ?
F00F C015 C018 120.6(6) . . ?
C018 C015 C00P 118.7(6) . . ?
F00J C016 C00Y 119.1(6) . . ?
N00Z C016 F00J 116.6(5) . . ?
N00Z C016 C00Y 124.3(5) . . ?
F00G C017 C010 118.1(7) . . ?
N00T C017 F00G 117.4(6) . . ?
N00T C017 C010 124.5(6) . . ?
F00L C018 C015 119.2(7) . . ?
N00T C018 F00L 116.1(6) . . ?
N00T C018 C015 124.7(6) . . ?

loop_
_geom_bond_atom_site_label_1
_geom_bond_atom_site_label_2
_geom_bond_distance
_geom_bond_site_symmetry_2
_geom_bond_publ_flag
Se01 Se02 2.3059(8) . ?
Se01 C00K 1.915(4) . ?
Se02 C00S 1.907(4) . ?
Se03 Se04 2.3064(10) . ?
Se03 C00R 1.911(4) . ?
Se04 C00P 1.905(5) . ?
F005 C00N 1.337(5) . ?
F006 C00U 1.331(5) . ?
F007 C00W 1.336(5) . ?
F008 C00O 1.342(5) . ?
F1 C010 1.329(6) . ?
F00A C00V 1.339(5) . ?
F00B C00X 1.338(6) . ?
F00C C012 1.337(6) . ?
N00D C00O 1.300(6) . ?
N00D C00V 1.299(6) . ?
F00E C013 1.336(6) . ?
F00F C015 1.338(6) . ?
F00G C017 1.339(7) . ?
F00H C014 1.342(6) . ?
F00I C00Y 1.337(6) . ?
F00J C016 1.338(6) . ?
C00K C00N 1.371(6) . ?
C00K C00U 1.387(6) . ?
F00L C018 1.336(7) . ?
F00M C011 1.328(7) . ?
C00N C00O 1.367(6) . ?
C00P C010 1.373(7) . ?
C00P C015 1.382(7) . ?
N00Q C011 1.313(8) . ?
N00Q C013 1.292(8) . ?
C00R C00W 1.368(6) . ?
C00R C00Y 1.378(7) . ?
C00S C00X 1.380(6) . ?
C00S C012 1.373(7) . ?
N00T C017 1.295(8) . ?
N00T C018 1.281(9) . ?
C00U C00V 1.376(6) . ?
C00W C014 1.361(7) . ?
C00X C013 1.367(8) . ?
C00Y C016 1.379(8) . ?
N00Z C014 1.301(7) . ?
N00Z C016 1.288(8) . ?
C010 C017 1.375(8) . ?
C011 C012 1.370(8) . ?
C015 C018 1.368(8) . ?

loop_
_geom_torsion_atom_site_label_1
_geom_torsion_atom_site_label_2
_geom_torsion_atom_site_label_3
_geom_torsion_atom_site_label_4
_geom_torsion
_geom_torsion_site_symmetry_1
_geom_torsion_site_symmetry_2
_geom_torsion_site_symmetry_3
_geom_torsion_site_symmetry_4
_geom_torsion_publ_flag
Se01 C00K C00N F005 -2.1(5) . . . . ?
Se01 C00K C00N C00O 177.9(3) . . . . ?
Se01 C00K C00U F006 -0.5(6) . . . . ?
Se01 C00K C00U C00V -178.4(3) . . . . ?
Se02 C00S C00X F00B 1.7(6) . . . . ?
Se02 C00S C00X C013 -175.7(4) . . . . ?
Se02 C00S C012 F00C -2.8(6) . . . . ?
Se02 C00S C012 C011 176.3(4) . . . . ?
Se03 C00R C00W F007 0.7(6) . . . . ?
Se03 C00R C00W C014 -177.2(4) . . . . ?
Se03 C00R C00Y F00I -2.5(7) . . . . ?
Se03 C00R C00Y C016 177.6(4) . . . . ?
Se04 C00P C010 F1 3.6(6) . . . . ?
Se04 C00P C010 C017 -177.1(4) . . . . ?
Se04 C00P C015 F00F -3.7(7) . . . . ?
Se04 C00P C015 C018 177.3(4) . . . . ?
F005 C00N C00O F008 -1.3(6) . . . . ?
F005 C00N C00O N00D -179.5(4) . . . . ?
F006 C00U C00V F00A 2.7(7) . . . . ?
F006 C00U C00V N00D -177.1(4) . . . . ?
F007 C00W C014 F00H 1.2(7) . . . . ?
F007 C00W C014 N00Z -178.7(5) . . . . ?
F1 C010 C017 F00G -1.5(7) . . . . ?
F1 C010 C017 N00T 178.9(5) . . . . ?
F00B C00X C013 F00E 1.7(8) . . . . ?
F00B C00X C013 N00Q -178.7(5) . . . . ?
F00F C015 C018 F00L 0.2(9) . . . . ?
F00F C015 C018 N00T -179.2(6) . . . . ?
F00I C00Y C016 F00J -1.4(8) . . . . ?
F00I C00Y C016 N00Z 180.0(5) . . . . ?
C00K C00N C00O F008 178.7(4) . . . . ?
C00K C00N C00O N00D 0.5(7) . . . . ?
C00K C00U C00V F00A -179.4(4) . . . . ?
C00K C00U C00V N00D 0.8(7) . . . . ?
F00M C011 C012 F00C -1.3(8) . . . . ?
F00M C011 C012 C00S 179.6(5) . . . . ?
C00N C00K C00U F006 176.5(4) . . . . ?
C00N C00K C00U C00V -1.4(6) . . . . ?
C00O N00D C00V F00A -179.4(4) . . . . ?
C00O N00D C00V C00U 0.4(7) . . . . ?
C00P C010 C017 F00G 179.2(4) . . . . ?
C00P C010 C017 N00T -0.3(8) . . . . ?
C00P C015 C018 F00L 179.2(5) . . . . ?
C00P C015 C018 N00T -0.3(9) . . . . ?
N00Q C011 C012 F00C 178.6(5) . . . . ?
N00Q C011 C012 C00S -0.5(8) . . . . ?
C00R C00W C014 F00H 179.0(5) . . . . ?
C00R C00W C014 N00Z -0.9(8) . . . . ?
C00R C00Y C016 F00J 178.5(5) . . . . ?
C00R C00Y C016 N00Z -0.1(9) . . . . ?
C00S C00X C013 F00E 179.1(5) . . . . ?
C00S C00X C013 N00Q -1.3(8) . . . . ?
C00U C00K C00N F005 -179.2(4) . . . . ?
C00U C00K C00N C00O 0.8(6) . . . . ?
C00V N00D C00O F008 -179.3(4) . . . . ?
C00V N00D C00O C00N -1.1(7) . . . . ?
C00W C00R C00Y F00I -179.9(5) . . . . ?
C00W C00R C00Y C016 0.2(7) . . . . ?
C00X C00S C012 F00C -178.6(4) . . . . ?
C00X C00S C012 C011 0.5(7) . . . . ?
C00Y C00R C00W F007 178.1(4) . . . . ?
C00Y C00R C00W C014 0.2(7) . . . . ?
C010 C00P C015 F00F 178.8(5) . . . . ?
C010 C00P C015 C018 -0.1(7) . . . . ?
C011 N00Q C013 F00E -179.1(5) . . . . ?
C011 N00Q C013 C00X 1.3(9) . . . . ?
C012 C00S C00X F00B 177.8(4) . . . . ?
C012 C00S C00X C013 0.4(7) . . . . ?
C013 N00Q C011 F00M 179.6(5) . . . . ?
C013 N00Q C011 C012 -0.4(9) . . . . ?
C014 N00Z C016 F00J -179.1(5) . . . . ?
C014 N00Z C016 C00Y -0.5(9) . . . . ?
C015 C00P C010 F1 -178.9(4) . . . . ?
C015 C00P C010 C017 0.4(7) . . . . ?
C016 N00Z C014 F00H -178.9(5) . . . . ?
C016 N00Z C014 C00W 1.0(9) . . . . ?
C017 N00T C018 F00L -179.1(5) . . . . ?
C017 N00T C018 C015 0.4(9) . . . . ?
C018 N00T C017 F00G -179.7(5) . . . . ?
C018 N00T C017 C010 -0.1(9) . . . . ?
